data_7224860
loop_
_publ_author_name
'Chuang, Wan-Jung'
'Chen, Hsing-Yin'
'Chen, Wei-Ting'
'Chang, Heng Yi'
'Chiang, Michael, Y.'
'Hsu, Sodio C.N.'
'Chen, Hsuan-Ying'

_publ_section_title
;
 Steric and Chelating Ring Concerns on the L-Lactide Polymerization by
 Asymmetric \b-Diketiminato Zinc Complexes
;
_journal_name_full 'RSC Adv.'
_journal_paper_doi 10.1039/C6RA07453G
_journal_year 2016
_chemical_formula_moiety 'C44 H58 N6 Zn2'
_chemical_formula_sum 'C44 H58 N6 Zn2'
_chemical_formula_weight 801.70
_chemical_name_systematic
;
 ?
;
_space_group_IT_number 2
_symmetry_cell_setting triclinic
_symmetry_space_group_name_Hall '-P 1'
_symmetry_space_group_name_H-M 'P -1'
_atom_sites_solution_hydrogens geom
_atom_sites_solution_primary direct
_atom_sites_solution_secondary difmap
_audit_creation_method SHELXL-97
_audit_update_record
;
2015-11-03 deposited with the CCDC.
2016-04-05 downloaded from the CCDC.
;
_cell_angle_alpha 79.83(2)
_cell_angle_beta 78.73(2)
_cell_angle_gamma 76.91(2)
_cell_formula_units_Z 1
_cell_length_a 8.137(9)
_cell_length_b 9.251(10)
_cell_length_c 14.151(15)
_cell_measurement_reflns_used 0
_cell_measurement_temperature 200(2)
_cell_measurement_theta_max 0
_cell_measurement_theta_min 0
_cell_volume 1007.7(19)
_computing_molecular_graphics 'Ortep-3 for Windows (Farrugia, 1997)'
_computing_publication_material 'WinGX publication routines (Farrugia, 1999)'
_computing_structure_refinement 'SHELXL-97 (Sheldrick, 1997)'
_computing_structure_solution 'SIR92 (Giacovazzo et al, 1993)'
_diffrn_ambient_temperature 200(2)
_diffrn_measured_fraction_theta_full 0.967
_diffrn_measured_fraction_theta_max 0.967
_diffrn_measurement_device_type 'NONIUS KappaCCD'
_diffrn_measurement_method '\w scans'
_diffrn_radiation_monochromator graphite
_diffrn_radiation_source 'fine-focus sealed tube'
_diffrn_radiation_type MoK\a
_diffrn_radiation_wavelength 0.71073
_diffrn_reflns_av_R_equivalents 0.0671
_diffrn_reflns_av_sigmaI/netI 0.1374
_diffrn_reflns_limit_h_max 9
_diffrn_reflns_limit_h_min -9
_diffrn_reflns_limit_k_max 11
_diffrn_reflns_limit_k_min -10
_diffrn_reflns_limit_l_max 16
_diffrn_reflns_limit_l_min -16
_diffrn_reflns_number 6025
_diffrn_reflns_theta_full 25.15
_diffrn_reflns_theta_max 25.15
_diffrn_reflns_theta_min 2.54
_diffrn_standards_decay_% 0
_exptl_absorpt_coefficient_mu 1.229
_exptl_absorpt_correction_T_max 0.9299
_exptl_absorpt_correction_T_min 0.7653
_exptl_absorpt_correction_type multi-scan
_exptl_crystal_colour red
_exptl_crystal_density_diffrn 1.321
_exptl_crystal_density_method 'not measured'
_exptl_crystal_description prism
_exptl_crystal_F_000 424
_exptl_crystal_size_max 0.23
_exptl_crystal_size_mid 0.19
_exptl_crystal_size_min 0.06
_refine_diff_density_max 1.185
_refine_diff_density_min -1.130
_refine_diff_density_rms 0.127
_refine_ls_extinction_method none
_refine_ls_goodness_of_fit_ref 0.997
_refine_ls_hydrogen_treatment constr
_refine_ls_matrix_type full
_refine_ls_number_parameters 235
_refine_ls_number_reflns 3483
_refine_ls_number_restraints 0
_refine_ls_restrained_S_all 0.997
_refine_ls_R_factor_all 0.1526
_refine_ls_R_factor_gt 0.0866
_refine_ls_shift/su_max 0.000
_refine_ls_shift/su_mean 0.000
_refine_ls_structure_factor_coef Fsqd
_refine_ls_weighting_details 'calc w=1/[\s^2^(Fo^2^)+(0.1366P)^2^+0.0000P] where P=(Fo^2^+2Fc^2^)/3'
_refine_ls_weighting_scheme calc
_refine_ls_wR_factor_gt 0.2035
_refine_ls_wR_factor_ref 0.2400
_reflns_number_gt 2053
_reflns_number_total 3483
_reflns_threshold_expression >2sigma(I)
_cod_data_source_file c6ra07453g2.cif
_cod_data_source_block 1
_cod_original_cell_volume 1007.6(18)
_cod_database_code 7224860

loop_
_symmetry_equiv_pos_as_xyz
'x, y, z'
'-x, -y, -z'

loop_
_atom_site_label
_atom_site_type_symbol
_atom_site_fract_x
_atom_site_fract_y
_atom_site_fract_z
_atom_site_U_iso_or_equiv
_atom_site_adp_type
_atom_site_occupancy
_atom_site_symmetry_multiplicity
_atom_site_calc_flag
_atom_site_refinement_flags
C1 C 0.4856(10) 0.3336(9) 0.8992(6) 0.049(2) Uani 1 1 d .
H1A H 0.3996 0.4040 0.8638 0.059 Uiso 1 1 calc R
H1B H 0.4315 0.3151 0.9681 0.059 Uiso 1 1 calc R
C2 C 0.6369(11) 0.4105(10) 0.8947(6) 0.055(2) Uani 1 1 d .
H2A H 0.5954 0.5043 0.9228 0.083 Uiso 1 1 calc R
H2B H 0.6901 0.4323 0.8268 0.083 Uiso 1 1 calc R
H2C H 0.7213 0.3440 0.9317 0.083 Uiso 1 1 calc R
C3 C 0.7407(9) 0.2706(8) 0.6674(5) 0.0389(18) Uani 1 1 d .
C4 C 0.9156(9) 0.2524(9) 0.6753(6) 0.045(2) Uani 1 1 d .
C5 C 1.0194(9) 0.1013(9) 0.7079(6) 0.051(2) Uani 1 1 d .
H5A H 1.1365 0.1110 0.7088 0.076 Uiso 1 1 calc R
H5B H 1.0212 0.0317 0.6628 0.076 Uiso 1 1 calc R
H5C H 0.9678 0.0629 0.7734 0.076 Uiso 1 1 calc R
C6 C 0.9882(10) 0.3819(9) 0.6533(6) 0.047(2) Uani 1 1 d .
H6 H 1.1045 0.3719 0.6598 0.057 Uiso 1 1 calc R
C7 C 0.8992(10) 0.5206(10) 0.6232(6) 0.048(2) Uani 1 1 d .
C8 C 0.9800(11) 0.6566(10) 0.6010(7) 0.064(3) Uani 1 1 d .
H8A H 0.8960 0.7450 0.5806 0.095 Uiso 1 1 calc R
H8B H 1.0781 0.6419 0.5486 0.095 Uiso 1 1 calc R
H8C H 1.0186 0.6715 0.6594 0.095 Uiso 1 1 calc R
C9 C 0.7290(9) 0.5342(9) 0.6122(6) 0.0431(19) Uani 1 1 d .
H9 H 0.6657 0.6291 0.5891 0.052 Uiso 1 1 calc R
C10 C 0.6511(9) 0.4101(9) 0.6349(6) 0.045(2) Uani 1 1 d .
C11 C 0.4619(10) 0.4292(10) 0.6290(6) 0.052(2) Uani 1 1 d .
H11A H 0.4279 0.3316 0.6468 0.077 Uiso 1 1 calc R
H11B H 0.4426 0.4704 0.5624 0.077 Uiso 1 1 calc R
H11C H 0.3936 0.4979 0.6739 0.077 Uiso 1 1 calc R
C12 C 0.7154(10) 0.0834(10) 0.5386(6) 0.052(2) Uani 1 1 d .
H12A H 0.7781 0.1654 0.5273 0.078 Uiso 1 1 calc R
H12B H 0.6271 0.1078 0.4969 0.078 Uiso 1 1 calc R
H12C H 0.7949 -0.0092 0.5232 0.078 Uiso 1 1 calc R
C13 C 0.6330(9) 0.0625(8) 0.6432(6) 0.0403(19) Uani 1 1 d .
C14 C 0.5358(9) -0.0499(9) 0.6742(6) 0.043(2) Uani 1 1 d .
H14 H 0.5417 -0.1130 0.6270 0.052 Uiso 1 1 calc R
C15 C 0.4314(9) -0.0847(8) 0.7634(6) 0.0395(18) Uani 1 1 d .
C16 C 0.3478(10) -0.2176(9) 0.7695(6) 0.052(2) Uani 1 1 d .
H16A H 0.2778 -0.2332 0.8338 0.078 Uiso 1 1 calc R
H16B H 0.4364 -0.3074 0.7596 0.078 Uiso 1 1 calc R
H16C H 0.2752 -0.1979 0.7191 0.078 Uiso 1 1 calc R
C17 C 0.7971(10) -0.1565(10) 0.8664(6) 0.049(2) Uani 1 1 d .
H17 H 0.7634 -0.1468 0.8046 0.058 Uiso 1 1 calc R
C18 C 0.9106(10) -0.2838(9) 0.8956(6) 0.047(2) Uani 1 1 d .
H18 H 0.9545 -0.3598 0.8549 0.057 Uiso 1 1 calc R
C19 C 0.9587(10) -0.2982(10) 0.9853(7) 0.053(2) Uani 1 1 d .
H19 H 1.0391 -0.3831 1.0072 0.063 Uiso 1 1 calc R
C20 C 0.8881(10) -0.1876(9) 1.0420(6) 0.049(2) Uani 1 1 d .
H20 H 0.9161 -0.1973 1.1053 0.059 Uiso 1 1 calc R
C21 C 0.7765(9) -0.0617(9) 1.0081(6) 0.0409(19) Uani 1 1 d .
C22 C 0.7015(10) 0.0613(9) 1.0711(6) 0.047(2) Uani 1 1 d .
H22A H 0.7957 0.0986 1.0876 0.056 Uiso 1 1 calc R
H22B H 0.6321 0.1458 1.0337 0.056 Uiso 1 1 calc R
N1 N 0.6553(7) 0.1478(7) 0.7051(4) 0.0374(15) Uani 1 1 d .
N2 N 0.4064(7) -0.0105(7) 0.8383(4) 0.0404(15) Uani 1 1 d .
N3 N 0.7315(8) -0.0454(7) 0.9206(5) 0.0416(16) Uani 1 1 d .
Zn1 Zn 0.54210(11) 0.14266(10) 0.84516(7) 0.0445(4) Uani 1 1 d .

loop_
_atom_site_aniso_label
_atom_site_aniso_U_11
_atom_site_aniso_U_22
_atom_site_aniso_U_33
_atom_site_aniso_U_23
_atom_site_aniso_U_13
_atom_site_aniso_U_12
C1 0.038(5) 0.064(5) 0.050(5) -0.008(4) -0.004(4) -0.021(4)
C2 0.047(5) 0.072(6) 0.056(6) -0.021(5) -0.004(4) -0.025(4)
C3 0.030(4) 0.045(5) 0.044(5) -0.009(4) -0.004(3) -0.011(4)
C4 0.031(4) 0.059(5) 0.047(5) -0.008(4) -0.004(3) -0.014(4)
C5 0.029(4) 0.067(6) 0.059(6) -0.008(5) -0.012(4) -0.013(4)
C6 0.030(4) 0.065(6) 0.055(5) -0.016(5) -0.004(4) -0.020(4)
C7 0.036(4) 0.057(5) 0.051(5) -0.008(4) 0.003(4) -0.020(4)
C8 0.050(5) 0.066(6) 0.082(7) -0.018(5) 0.002(5) -0.032(5)
C9 0.033(4) 0.040(4) 0.056(5) -0.006(4) -0.004(4) -0.009(3)
C10 0.033(4) 0.062(5) 0.045(5) -0.012(4) -0.003(4) -0.018(4)
C11 0.037(4) 0.058(5) 0.064(6) -0.007(4) -0.019(4) -0.011(4)
C12 0.040(5) 0.075(6) 0.047(5) -0.020(5) 0.000(4) -0.021(4)
C13 0.025(4) 0.050(5) 0.049(5) -0.015(4) -0.005(3) -0.009(3)
C14 0.036(4) 0.055(5) 0.044(5) -0.015(4) -0.013(4) -0.010(4)
C15 0.028(4) 0.042(4) 0.053(5) -0.013(4) -0.012(3) -0.006(3)
C16 0.041(5) 0.055(5) 0.065(6) -0.014(4) -0.004(4) -0.020(4)
C17 0.042(5) 0.066(6) 0.042(5) -0.013(4) 0.001(4) -0.021(4)
C18 0.034(4) 0.049(5) 0.057(6) -0.012(4) -0.003(4) -0.005(4)
C19 0.037(5) 0.065(6) 0.063(6) -0.011(5) -0.016(4) -0.015(4)
C20 0.040(5) 0.063(6) 0.055(6) -0.007(5) -0.020(4) -0.022(4)
C21 0.033(4) 0.051(5) 0.044(5) -0.008(4) -0.003(4) -0.020(4)
C22 0.046(5) 0.051(5) 0.049(5) -0.009(4) -0.009(4) -0.020(4)
N1 0.021(3) 0.050(4) 0.044(4) -0.006(3) -0.005(3) -0.013(3)
N2 0.025(3) 0.058(4) 0.039(4) -0.003(3) -0.005(3) -0.012(3)
N3 0.036(4) 0.048(4) 0.046(4) -0.009(3) -0.005(3) -0.016(3)
Zn1 0.0310(5) 0.0575(7) 0.0513(7) -0.0144(5) -0.0049(4) -0.0178(4)

loop_
_atom_type_symbol
_atom_type_description
_atom_type_scat_dispersion_real
_atom_type_scat_dispersion_imag
_atom_type_scat_source
C C 0.0033 0.0016 'International Tables Vol C Tables 4.2.6.8 and 6.1.1.4'
H H 0.0000 0.0000 'International Tables Vol C Tables 4.2.6.8 and 6.1.1.4'
N N 0.0061 0.0033 'International Tables Vol C Tables 4.2.6.8 and 6.1.1.4'
Zn Zn 0.2839 1.4301 'International Tables Vol C Tables 4.2.6.8 and 6.1.1.4'

loop_
_geom_angle_atom_site_label_1
_geom_angle_atom_site_label_2
_geom_angle_atom_site_label_3
_geom_angle
_geom_angle_site_symmetry_1
_geom_angle_site_symmetry_3
C2 C1 Zn1 115.9(5) . .
C2 C1 H1A 108.3 . .
Zn1 C1 H1A 108.3 . .
C2 C1 H1B 108.3 . .
Zn1 C1 H1B 108.3 . .
H1A C1 H1B 107.4 . .
C1 C2 H2A 109.5 . .
C1 C2 H2B 109.5 . .
H2A C2 H2B 109.5 . .
C1 C2 H2C 109.5 . .
H2A C2 H2C 109.5 . .
H2B C2 H2C 109.5 . .
C10 C3 C4 119.6(7) . .
C10 C3 N1 121.1(6) . .
C4 C3 N1 118.9(7) . .
C6 C4 C3 117.5(7) . .
C6 C4 C5 121.2(7) . .
C3 C4 C5 121.3(7) . .
C4 C5 H5A 109.5 . .
C4 C5 H5B 109.5 . .
H5A C5 H5B 109.5 . .
C4 C5 H5C 109.5 . .
H5A C5 H5C 109.5 . .
H5B C5 H5C 109.5 . .
C7 C6 C4 123.0(7) . .
C7 C6 H6 118.5 . .
C4 C6 H6 118.5 . .
C6 C7 C9 118.2(7) . .
C6 C7 C8 121.7(7) . .
C9 C7 C8 120.1(8) . .
C7 C8 H8A 109.5 . .
C7 C8 H8B 109.5 . .
H8A C8 H8B 109.5 . .
C7 C8 H8C 109.5 . .
H8A C8 H8C 109.5 . .
H8B C8 H8C 109.5 . .
C10 C9 C7 120.7(8) . .
C10 C9 H9 119.6 . .
C7 C9 H9 119.6 . .
C3 C10 C9 120.8(7) . .
C3 C10 C11 119.1(7) . .
C9 C10 C11 119.9(8) . .
C10 C11 H11A 109.5 . .
C10 C11 H11B 109.5 . .
H11A C11 H11B 109.5 . .
C10 C11 H11C 109.5 . .
H11A C11 H11C 109.5 . .
H11B C11 H11C 109.5 . .
C13 C12 H12A 109.5 . .
C13 C12 H12B 109.5 . .
H12A C12 H12B 109.5 . .
C13 C12 H12C 109.5 . .
H12A C12 H12C 109.5 . .
H12B C12 H12C 109.5 . .
N1 C13 C14 121.5(7) . .
N1 C13 C12 120.2(6) . .
C14 C13 C12 118.3(6) . .
C13 C14 C15 130.9(7) . .
C13 C14 H14 114.6 . .
C15 C14 H14 114.6 . .
N2 C15 C14 124.0(7) . .
N2 C15 C16 120.8(7) . .
C14 C15 C16 115.2(6) . .
C15 C16 H16A 109.5 . .
C15 C16 H16B 109.5 . .
H16A C16 H16B 109.5 . .
C15 C16 H16C 109.5 . .
H16A C16 H16C 109.5 . .
H16B C16 H16C 109.5 . .
N3 C17 C18 123.5(8) . .
N3 C17 H17 118.3 . .
C18 C17 H17 118.3 . .
C19 C18 C17 118.2(8) . .
C19 C18 H18 120.9 . .
C17 C18 H18 120.9 . .
C20 C19 C18 118.5(8) . .
C20 C19 H19 120.7 . .
C18 C19 H19 120.7 . .
C19 C20 C21 120.4(8) . .
C19 C20 H20 119.8 . .
C21 C20 H20 119.8 . .
N3 C21 C20 121.5(7) . .
N3 C21 C22 118.6(7) . .
C20 C21 C22 119.9(7) . .
N2 C22 C21 112.7(6) 2_657 .
N2 C22 H22A 109.1 2_657 .
C21 C22 H22A 109.1 . .
N2 C22 H22B 109.1 2_657 .
C21 C22 H22B 109.1 . .
H22A C22 H22B 107.8 . .
C13 N1 C3 118.8(6) . .
C13 N1 Zn1 125.0(5) . .
C3 N1 Zn1 115.2(4) . .
C15 N2 C22 118.7(6) . 2_657
C15 N2 Zn1 123.3(5) . .
C22 N2 Zn1 116.9(5) 2_657 .
C21 N3 C17 117.8(7) . .
C21 N3 Zn1 130.5(5) . .
C17 N3 Zn1 111.7(5) . .
C1 Zn1 N2 133.8(3) . .
C1 Zn1 N1 116.8(3) . .
N2 Zn1 N1 94.2(2) . .
C1 Zn1 N3 115.2(3) . .
N2 Zn1 N3 88.8(2) . .
N1 Zn1 N3 101.4(2) . .

loop_
_geom_bond_atom_site_label_1
_geom_bond_atom_site_label_2
_geom_bond_distance
_geom_bond_site_symmetry_2
C1 C2 1.541(10) .
C1 Zn1 1.972(8) .
C1 H1A 0.9900 .
C1 H1B 0.9900 .
C2 H2A 0.9800 .
C2 H2B 0.9800 .
C2 H2C 0.9800 .
C3 C10 1.379(11) .
C3 C4 1.420(10) .
C3 N1 1.434(9) .
C4 C6 1.414(11) .
C4 C5 1.507(11) .
C5 H5A 0.9800 .
C5 H5B 0.9800 .
C5 H5C 0.9800 .
C6 C7 1.363(11) .
C6 H6 0.9500 .
C7 C9 1.398(11) .
C7 C8 1.507(11) .
C8 H8A 0.9800 .
C8 H8B 0.9800 .
C8 H8C 0.9800 .
C9 C10 1.393(10) .
C9 H9 0.9500 .
C10 C11 1.527(10) .
C11 H11A 0.9800 .
C11 H11B 0.9800 .
C11 H11C 0.9800 .
C12 C13 1.499(11) .
C12 H12A 0.9800 .
C12 H12B 0.9800 .
C12 H12C 0.9800 .
C13 N1 1.339(9) .
C13 C14 1.406(10) .
C14 C15 1.407(10) .
C14 H14 0.9500 .
C15 N2 1.322(9) .
C15 C16 1.516(10) .
C16 H16A 0.9800 .
C16 H16B 0.9800 .
C16 H16C 0.9800 .
C17 N3 1.342(10) .
C17 C18 1.377(12) .
C17 H17 0.9500 .
C18 C19 1.376(11) .
C18 H18 0.9500 .
C19 C20 1.366(11) .
C19 H19 0.9500 .
C20 C21 1.381(11) .
C20 H20 0.9500 .
C21 N3 1.332(10) .
C21 C22 1.514(10) .
C22 N2 1.472(9) 2_657
C22 H22A 0.9900 .
C22 H22B 0.9900 .
N1 Zn1 2.012(6) .
N2 C22 1.472(9) 2_657
N2 Zn1 2.009(6) .
N3 Zn1 2.305(7) .
